data_1522330
loop_
_publ_author_name
'Zhizhin, M.G.'
'Lazoryak, B.I.'
'Morozov, V.A.'
'Bobylev, A.P.'
'Popov, A.M.'
'Spiridonov, F.M.'
'Komissarova, L.N.'

_publ_section_title
;
 Structure of polymorphous modifications of double sodium and
 indiumphosphate
;
_journal_name_full 'Journal of Solid State Chemistry'
_journal_page_first 99
_journal_page_last 106
_journal_volume 149
_journal_year 2000
_chemical_formula_sum 'In Na3 O8 P2'
_chemical_name_systematic 'Na3 In (P O4)2'
_space_group_IT_number 11
_symmetry_space_group_name_Hall '-P 2yb'
_symmetry_space_group_name_H-M 'P 1 21/m 1'
_cell_angle_alpha 90
_cell_angle_beta 90.295
_cell_angle_gamma 90
_cell_formula_units_Z 2
_cell_length_a 8.6335
_cell_length_b 5.455
_cell_length_c 7.0482
_cell_volume 331.936
_citation_journal_id_ASTM JSSCBI
_cod_data_source_file Zhizhin_JSSCBI_2000_1752.cif
_cod_data_source_block In1Na3O8P2
_cod_original_cell_volume 331.9358
_cod_original_formula_sum 'In1 Na3 O8 P2'
_cod_database_code 1522330

loop_
_symmetry_equiv_pos_as_xyz
x,y,z
-x,y+1/2,-z
-x,-y,-z
x,-y-1/2,z

loop_
_atom_site_label
_atom_site_type_symbol
_atom_site_fract_x
_atom_site_fract_y
_atom_site_fract_z
_atom_site_occupancy
_atom_site_U_iso_or_equiv
In1 In+3 0.25 0.25 0 1 0.0
Na1 Na+1 0.251 0.25 0.502 1 0.0
O2 O-2 0.509 0.25 0.583 1 0.0
Na3 Na+1 0.939 0.25 0.714 1 0.0
O3 O-2 0.301 0.506 0.222 1 0.0
P2 P+5 0.903 0.25 0.221 1 0.0
O1 O-2 0.498 0.25 0.963 1 0.0
O6 O-2 0.006 0.25 0.391 1 0.0
Na2 Na+1 0.559 0.25 0.286 1 0.0
O4 O-2 0.007 0.25 0.051 1 0.0
P1 P+5 0.596 0.25 0.778 1 0.0
O5 O-2 0.209 0.531 0.785 1 0.0
